data_7701651
loop_
_publ_author_name
'Ordyszewska, Anna'
'Szynkiewicz, Natalia'
'Perzanowski, Emil'
'Chojnacki, Jaros\/law'
'Wi\'sniewska, Aleksandra'
'Grubba, Rafa\/l'

_publ_section_title
;
 Structural and spectroscopic analysis of a new family of monomeric
 diphosphinoboranes.
;
_journal_issue 33
_journal_name_full 'Dalton transactions (Cambridge, England : 2003)'
_journal_page_first 12482
_journal_page_last 12495
_journal_paper_doi 10.1039/c9dt02195g
_journal_volume 48
_journal_year 2019
_chemical_formula_moiety 'C22 H41 B P2'
_chemical_formula_sum 'C22 H41 B P2'
_chemical_formula_weight 378.30
_space_group_crystal_system triclinic
_space_group_IT_number 2
_space_group_name_Hall '-P 1'
_space_group_name_H-M_alt 'P -1'
_atom_sites_solution_hydrogens geom
_audit_creation_date 2019-02-04
_audit_creation_method
;
Olex2 1.2
(compiled 2018.05.29 svn.r3508 for OlexSys, GUI svn.r5506)
;
_audit_update_record
;
2019-02-13 deposited with the CCDC.	2019-07-30 downloaded from the CCDC.
;
_cell_angle_alpha 80.516(4)
_cell_angle_beta 80.617(4)
_cell_angle_gamma 81.687(4)
_cell_formula_units_Z 2
_cell_length_a 8.5349(4)
_cell_length_b 10.8909(6)
_cell_length_c 13.1235(7)
_cell_measurement_reflns_used 8642
_cell_measurement_temperature 120
_cell_measurement_theta_max 29.60
_cell_measurement_theta_min 2.30
_cell_volume 1178.38(11)
_computing_cell_refinement 'X-Area Recipe 1.33.0.0 (STOE, 2015)'
_computing_data_collection 'X-Area WinXpose 2.0.22.0 (STOE, 2016)'
_computing_data_reduction 'X-Area Integrate 1.72.0.0 (STOE, 2018) X-Area X-Red32 1.63.4.0 (STOE, 2017)'
_computing_molecular_graphics 'Olex2 (Dolomanov et al., 2009)'
_computing_publication_material 'Olex2 (Dolomanov et al., 2009)'
_computing_structure_refinement 'ShelXL (Sheldrick, 2015)'
_computing_structure_solution 'ShelXT (Sheldrick, 2015)'
_diffrn_ambient_temperature 120.0
_diffrn_detector_area_resol_mean 6.67
_diffrn_measured_fraction_theta_full 0.989
_diffrn_measured_fraction_theta_max 0.987
_diffrn_measurement_device_type 'STOE IPDS 2T'
_diffrn_measurement_method 'rotation method, \w scans'
_diffrn_radiation_type MoK\a
_diffrn_radiation_wavelength 0.71073
_diffrn_reflns_av_R_equivalents 0.0463
_diffrn_reflns_av_unetI/netI 0.0458
_diffrn_reflns_Laue_measured_fraction_full 0.989
_diffrn_reflns_Laue_measured_fraction_max 0.987
_diffrn_reflns_limit_h_max 11
_diffrn_reflns_limit_h_min -10
_diffrn_reflns_limit_k_max 14
_diffrn_reflns_limit_k_min -13
_diffrn_reflns_limit_l_max 17
_diffrn_reflns_limit_l_min -17
_diffrn_reflns_number 12393
_diffrn_reflns_point_group_measured_fraction_full 0.989
_diffrn_reflns_point_group_measured_fraction_max 0.987
_diffrn_reflns_theta_full 25.242
_diffrn_reflns_theta_max 29.163
_diffrn_reflns_theta_min 2.301
_diffrn_source 'GeniX Mo, 0.05 x 0.05 mm2 microfocus'
_exptl_absorpt_coefficient_mu 0.188
_exptl_absorpt_correction_type none
_exptl_crystal_colour 'clear light orange'
_exptl_crystal_colour_lustre clear
_exptl_crystal_colour_modifier light
_exptl_crystal_colour_primary orange
_exptl_crystal_density_diffrn 1.066
_exptl_crystal_density_method 'not measured'
_exptl_crystal_description block
_exptl_crystal_F_000 416
_exptl_crystal_size_max 0.33
_exptl_crystal_size_mid 0.26
_exptl_crystal_size_min 0.21
_refine_diff_density_max 0.329
_refine_diff_density_min -0.267
_refine_diff_density_rms 0.050
_refine_ls_extinction_method none
_refine_ls_goodness_of_fit_ref 1.079
_refine_ls_hydrogen_treatment constr
_refine_ls_matrix_type full
_refine_ls_number_parameters 238
_refine_ls_number_reflns 6272
_refine_ls_number_restraints 0
_refine_ls_restrained_S_all 1.079
_refine_ls_R_factor_all 0.0398
_refine_ls_R_factor_gt 0.0328
_refine_ls_shift/su_max 0.005
_refine_ls_shift/su_mean 0.000
_refine_ls_structure_factor_coef Fsqd
_refine_ls_weighting_details 'w=1/[\s^2^(Fo^2^)+(0.0545P)^2^+0.1846P] where P=(Fo^2^+2Fc^2^)/3'
_refine_ls_weighting_scheme calc
_refine_ls_wR_factor_gt 0.0905
_refine_ls_wR_factor_ref 0.0950
_reflns_Friedel_coverage 0.000
_reflns_number_gt 5292
_reflns_number_total 6273
_reflns_threshold_expression 'I > 2\s(I)'
_cod_data_source_file c9dt02195g2.cif
_cod_data_source_block 7
_cod_database_code 7701651
_shelx_shelxl_version_number 2018/3
_shelx_space_group_comment
;
The symmetry employed for this shelxl refinement is uniquely defined
by the following loop, which should always be used as a source of
symmetry information in preference to the above space-group names.
They are only intended as comments.
;
_olex2_refinement_description
;
1. Fixed Uiso
 At 1.2 times of:
  All C(H) groups
 At 1.5 times of:
  All C(H,H,H) groups
2.a Aromatic/amide H refined with riding coordinates:
 C2(H2), C3(H3), C4(H4), C5(H5), C6(H6)
2.b Idealised Me refined as rotating group:
 C8(H8A,H8B,H8C), C9(H9A,H9B,H9C), C10(H10A,H10B,H10C), C12(H12A,H12B,H12C),
 C13(H13A,H13B,H13C), C14(H14A,H14B,H14C), C16(H16A,H16B,H16C), C17(H17A,H17B,
 H17C), C18(H18A,H18B,H18C), C20(H20A,H20B,H20C), C21(H21A,H21B,H21C), C22(H22A,
 H22B,H22C)
;
_olex2_submission_special_instructions 'No special instructions were received'

loop_
_space_group_symop_operation_xyz
'x, y, z'
'-x, -y, -z'

loop_
_atom_site_label
_atom_site_type_symbol
_atom_site_fract_x
_atom_site_fract_y
_atom_site_fract_z
_atom_site_U_iso_or_equiv
_atom_site_adp_type
_atom_site_occupancy
_atom_site_site_symmetry_order
_atom_site_calc_flag
_atom_site_refinement_flags_posn
P1 P 0.62664(3) 0.25295(2) 0.18877(2) 0.01446(7) Uani 1 1 d .
P2 P 0.72223(3) 0.50830(2) 0.24768(2) 0.01575(7) Uani 1 1 d .
C1 C 0.73831(12) 0.28647(9) 0.40038(8) 0.01759(19) Uani 1 1 d .
C2 C 0.86158(14) 0.19272(10) 0.42771(9) 0.0231(2) Uani 1 1 d .
H2 H 0.932397 0.155969 0.374220 0.028 Uiso 1 1 calc R
C3 C 0.88235(16) 0.15238(11) 0.53151(10) 0.0289(3) Uani 1 1 d .
H3 H 0.968059 0.089900 0.547724 0.035 Uiso 1 1 calc R
C4 C 0.77909(16) 0.20257(12) 0.61147(10) 0.0301(3) Uani 1 1 d .
H4 H 0.792967 0.174221 0.682235 0.036 Uiso 1 1 calc R
C5 C 0.65558(15) 0.29446(12) 0.58688(9) 0.0280(2) Uani 1 1 d .
H5 H 0.584143 0.329547 0.640963 0.034 Uiso 1 1 calc R
C6 C 0.63586(13) 0.33556(11) 0.48295(9) 0.0220(2) Uani 1 1 d .
H6 H 0.550505 0.398729 0.467479 0.026 Uiso 1 1 calc R
C7 C 0.46585(13) 0.16152(10) 0.27114(9) 0.0209(2) Uani 1 1 d .
C8 C 0.40062(16) 0.08758(12) 0.20022(11) 0.0307(3) Uani 1 1 d .
H8A H 0.376039 0.143377 0.136750 0.046 Uiso 1 1 calc GR
H8B H 0.303117 0.054065 0.237374 0.046 Uiso 1 1 calc GR
H8C H 0.481193 0.018222 0.181385 0.046 Uiso 1 1 calc GR
C9 C 0.50416(15) 0.07375(12) 0.37027(10) 0.0294(3) Uani 1 1 d .
H9A H 0.585463 0.004901 0.351305 0.044 Uiso 1 1 calc GR
H9B H 0.406813 0.039537 0.406895 0.044 Uiso 1 1 calc GR
H9C H 0.544672 0.120710 0.415951 0.044 Uiso 1 1 calc GR
C10 C 0.33329(14) 0.26478(12) 0.30381(10) 0.0296(3) Uani 1 1 d .
H10A H 0.373419 0.315168 0.347031 0.044 Uiso 1 1 calc GR
H10B H 0.240965 0.226318 0.343854 0.044 Uiso 1 1 calc GR
H10C H 0.300952 0.318698 0.241394 0.044 Uiso 1 1 calc GR
C11 C 0.80613(13) 0.14202(10) 0.13824(9) 0.0200(2) Uani 1 1 d .
C12 C 0.95307(13) 0.21269(11) 0.11793(10) 0.0267(2) Uani 1 1 d .
H12A H 0.928618 0.294746 0.076534 0.040 Uiso 1 1 calc GR
H12B H 1.042609 0.164287 0.079612 0.040 Uiso 1 1 calc GR
H12C H 0.982131 0.224318 0.184639 0.040 Uiso 1 1 calc GR
C13 C 0.77349(16) 0.11500(13) 0.03211(10) 0.0318(3) Uani 1 1 d .
H13A H 0.676036 0.073975 0.042520 0.048 Uiso 1 1 calc GR
H13B H 0.864098 0.059862 0.001865 0.048 Uiso 1 1 calc GR
H13C H 0.759641 0.194027 -0.015331 0.048 Uiso 1 1 calc GR
C14 C 0.84224(15) 0.01698(10) 0.20720(10) 0.0275(2) Uani 1 1 d .
H14A H 0.856006 0.032418 0.276514 0.041 Uiso 1 1 calc GR
H14B H 0.940636 -0.028946 0.175639 0.041 Uiso 1 1 calc GR
H14C H 0.753251 -0.032779 0.213716 0.041 Uiso 1 1 calc GR
C15 C 0.88042(12) 0.58154(10) 0.29394(8) 0.0192(2) Uani 1 1 d .
C16 C 0.97281(14) 0.48416(12) 0.36768(10) 0.0274(2) Uani 1 1 d .
H16A H 0.899869 0.456576 0.430373 0.041 Uiso 1 1 calc GR
H16B H 1.058942 0.521730 0.387536 0.041 Uiso 1 1 calc GR
H16C H 1.018661 0.411929 0.332238 0.041 Uiso 1 1 calc GR
C17 C 1.00378(14) 0.62561(13) 0.20069(10) 0.0288(3) Uani 1 1 d .
H17A H 1.053203 0.553964 0.165490 0.043 Uiso 1 1 calc GR
H17B H 1.086493 0.661882 0.225654 0.043 Uiso 1 1 calc GR
H17C H 0.950177 0.689060 0.151563 0.043 Uiso 1 1 calc GR
C18 C 0.80494(15) 0.69081(11) 0.35345(10) 0.0273(2) Uani 1 1 d .
H18A H 0.744920 0.754309 0.307824 0.041 Uiso 1 1 calc GR
H18B H 0.889432 0.728220 0.375411 0.041 Uiso 1 1 calc GR
H18C H 0.732353 0.659584 0.415073 0.041 Uiso 1 1 calc GR
C19 C 0.64893(12) 0.59971(9) 0.12627(8) 0.01664(18) Uani 1 1 d .
C20 C 0.75486(13) 0.56531(11) 0.02617(9) 0.0229(2) Uani 1 1 d .
H20A H 0.864973 0.580287 0.027450 0.034 Uiso 1 1 calc GR
H20B H 0.714461 0.617118 -0.034695 0.034 Uiso 1 1 calc GR
H20C H 0.752734 0.476584 0.021917 0.034 Uiso 1 1 calc GR
C21 C 0.63483(15) 0.74207(10) 0.12746(9) 0.0245(2) Uani 1 1 d .
H21A H 0.568874 0.762965 0.192157 0.037 Uiso 1 1 calc GR
H21B H 0.584994 0.786698 0.067463 0.037 Uiso 1 1 calc GR
H21C H 0.741660 0.767132 0.123514 0.037 Uiso 1 1 calc GR
C22 C 0.47812(12) 0.57015(10) 0.12612(9) 0.0201(2) Uani 1 1 d .
H22A H 0.479697 0.479953 0.126361 0.030 Uiso 1 1 calc GR
H22B H 0.436801 0.616439 0.063506 0.030 Uiso 1 1 calc GR
H22C H 0.409040 0.595234 0.188416 0.030 Uiso 1 1 calc GR
B1 B 0.70889(13) 0.34029(10) 0.28468(9) 0.0155(2) Uani 1 1 d .

loop_
_atom_site_aniso_label
_atom_site_aniso_U_11
_atom_site_aniso_U_22
_atom_site_aniso_U_33
_atom_site_aniso_U_23
_atom_site_aniso_U_13
_atom_site_aniso_U_12
P1 0.01673(12) 0.01137(12) 0.01504(13) -0.00115(9) -0.00195(9) -0.00216(8)
P2 0.01906(13) 0.01325(12) 0.01618(13) -0.00127(9) -0.00524(9) -0.00392(9)
C1 0.0210(5) 0.0154(4) 0.0172(5) -0.0017(4) -0.0044(4) -0.0039(3)
C2 0.0285(5) 0.0177(5) 0.0248(6) -0.0051(4) -0.0096(4) 0.0006(4)
C3 0.0403(7) 0.0188(5) 0.0311(6) -0.0004(4) -0.0201(5) -0.0021(4)
C4 0.0458(7) 0.0288(6) 0.0194(5) 0.0036(4) -0.0138(5) -0.0152(5)
C5 0.0340(6) 0.0335(6) 0.0176(5) -0.0033(5) -0.0004(4) -0.0119(5)
C6 0.0233(5) 0.0239(5) 0.0188(5) -0.0031(4) -0.0018(4) -0.0038(4)
C7 0.0215(5) 0.0199(5) 0.0214(5) 0.0024(4) -0.0036(4) -0.0081(4)
C8 0.0361(6) 0.0272(6) 0.0327(6) 0.0026(5) -0.0117(5) -0.0172(5)
C9 0.0327(6) 0.0294(6) 0.0254(6) 0.0087(5) -0.0057(5) -0.0143(5)
C10 0.0201(5) 0.0331(6) 0.0322(6) -0.0005(5) 0.0040(4) -0.0056(4)
C11 0.0240(5) 0.0154(4) 0.0200(5) -0.0045(4) -0.0024(4) 0.0016(4)
C12 0.0210(5) 0.0252(5) 0.0307(6) -0.0051(5) 0.0039(4) 0.0003(4)
C13 0.0392(7) 0.0317(6) 0.0246(6) -0.0130(5) -0.0070(5) 0.0085(5)
C14 0.0347(6) 0.0155(5) 0.0316(6) -0.0040(4) -0.0091(5) 0.0044(4)
C15 0.0199(5) 0.0216(5) 0.0183(5) -0.0048(4) -0.0031(4) -0.0075(4)
C16 0.0246(5) 0.0315(6) 0.0298(6) -0.0023(5) -0.0131(4) -0.0076(4)
C17 0.0239(5) 0.0412(7) 0.0242(6) -0.0066(5) -0.0001(4) -0.0153(5)
C18 0.0334(6) 0.0255(6) 0.0275(6) -0.0123(5) -0.0045(4) -0.0085(4)
C19 0.0221(5) 0.0127(4) 0.0156(4) 0.0000(3) -0.0044(3) -0.0039(3)
C20 0.0276(5) 0.0260(5) 0.0157(5) -0.0032(4) -0.0020(4) -0.0064(4)
C21 0.0354(6) 0.0137(5) 0.0251(6) 0.0006(4) -0.0086(4) -0.0049(4)
C22 0.0210(5) 0.0171(5) 0.0228(5) -0.0013(4) -0.0080(4) -0.0008(4)
B1 0.0148(5) 0.0142(5) 0.0164(5) -0.0021(4) -0.0010(4) 0.0000(3)

loop_
_atom_type_symbol
_atom_type_description
_atom_type_scat_dispersion_real
_atom_type_scat_dispersion_imag
_atom_type_scat_source
C C 0.0033 0.0016 'International Tables Vol C Tables 4.2.6.8 and 6.1.1.4'
H H 0.0000 0.0000 'International Tables Vol C Tables 4.2.6.8 and 6.1.1.4'
B B 0.0013 0.0007 'International Tables Vol C Tables 4.2.6.8 and 6.1.1.4'
P P 0.1023 0.0942 'International Tables Vol C Tables 4.2.6.8 and 6.1.1.4'

loop_
_geom_angle_atom_site_label_1
_geom_angle_atom_site_label_2
_geom_angle_atom_site_label_3
_geom_angle
C7 P1 C11 110.78(5)
C7 P1 B1 106.12(5)
C11 P1 B1 104.46(5)
C19 P2 C15 113.51(5)
B1 P2 C15 119.72(5)
B1 P2 C19 122.20(5)
C2 C1 C6 116.61(10)
C2 C1 B1 124.78(9)
C6 C1 B1 118.60(9)
C1 C2 H2 119.3
C3 C2 C1 121.44(11)
C3 C2 H2 119.3
C2 C3 H3 119.7
C4 C3 C2 120.64(11)
C4 C3 H3 119.7
C3 C4 H4 120.4
C5 C4 C3 119.18(11)
C5 C4 H4 120.4
C4 C5 H5 119.9
C4 C5 C6 120.12(11)
C6 C5 H5 119.9
C1 C6 H6 119.0
C5 C6 C1 122.00(11)
C5 C6 H6 119.0
C8 C7 P1 108.34(8)
C9 C7 P1 119.55(8)
C9 C7 C8 109.24(9)
C9 C7 C10 107.82(10)
C10 C7 P1 103.30(7)
C10 C7 C8 107.98(10)
C7 C8 H8A 109.5
C7 C8 H8B 109.5
C7 C8 H8C 109.5
H8A C8 H8B 109.5
H8A C8 H8C 109.5
H8B C8 H8C 109.5
C7 C9 H9A 109.5
C7 C9 H9B 109.5
C7 C9 H9C 109.5
H9A C9 H9B 109.5
H9A C9 H9C 109.5
H9B C9 H9C 109.5
C7 C10 H10A 109.5
C7 C10 H10B 109.5
C7 C10 H10C 109.5
H10A C10 H10B 109.5
H10A C10 H10C 109.5
H10B C10 H10C 109.5
C12 C11 P1 107.68(7)
C12 C11 C13 107.87(10)
C13 C11 P1 106.29(7)
C14 C11 P1 116.99(8)
C14 C11 C12 109.23(9)
C14 C11 C13 108.43(9)
C11 C12 H12A 109.5
C11 C12 H12B 109.5
C11 C12 H12C 109.5
H12A C12 H12B 109.5
H12A C12 H12C 109.5
H12B C12 H12C 109.5
C11 C13 H13A 109.5
C11 C13 H13B 109.5
C11 C13 H13C 109.5
H13A C13 H13B 109.5
H13A C13 H13C 109.5
H13B C13 H13C 109.5
C11 C14 H14A 109.5
C11 C14 H14B 109.5
C11 C14 H14C 109.5
H14A C14 H14B 109.5
H14A C14 H14C 109.5
H14B C14 H14C 109.5
C16 C15 P2 110.24(7)
C16 C15 C17 106.51(9)
C16 C15 C18 107.99(9)
C17 C15 P2 110.09(7)
C18 C15 P2 111.03(7)
C18 C15 C17 110.85(10)
C15 C16 H16A 109.5
C15 C16 H16B 109.5
C15 C16 H16C 109.5
H16A C16 H16B 109.5
H16A C16 H16C 109.5
H16B C16 H16C 109.5
C15 C17 H17A 109.5
C15 C17 H17B 109.5
C15 C17 H17C 109.5
H17A C17 H17B 109.5
H17A C17 H17C 109.5
H17B C17 H17C 109.5
C15 C18 H18A 109.5
C15 C18 H18B 109.5
C15 C18 H18C 109.5
H18A C18 H18B 109.5
H18A C18 H18C 109.5
H18B C18 H18C 109.5
C20 C19 P2 112.37(7)
C20 C19 C21 110.01(9)
C20 C19 C22 109.18(8)
C21 C19 P2 111.48(7)
C22 C19 P2 107.63(7)
C22 C19 C21 105.92(8)
C19 C20 H20A 109.5
C19 C20 H20B 109.5
C19 C20 H20C 109.5
H20A C20 H20B 109.5
H20A C20 H20C 109.5
H20B C20 H20C 109.5
C19 C21 H21A 109.5
C19 C21 H21B 109.5
C19 C21 H21C 109.5
H21A C21 H21B 109.5
H21A C21 H21C 109.5
H21B C21 H21C 109.5
C19 C22 H22A 109.5
C19 C22 H22B 109.5
C19 C22 H22C 109.5
H22A C22 H22B 109.5
H22A C22 H22C 109.5
H22B C22 H22C 109.5
P2 B1 P1 117.91(6)
C1 B1 P1 126.48(7)
C1 B1 P2 114.76(7)

loop_
_geom_bond_atom_site_label_1
_geom_bond_atom_site_label_2
_geom_bond_distance
P1 C7 1.8973(11)
P1 C11 1.9088(10)
P1 B1 1.9642(11)
P2 C15 1.8883(10)
P2 C19 1.8825(10)
P2 B1 1.8292(11)
C1 C2 1.4035(14)
C1 C6 1.4041(15)
C1 B1 1.5813(15)
C2 H2 0.9500
C2 C3 1.3925(16)
C3 H3 0.9500
C3 C4 1.3875(19)
C4 H4 0.9500
C4 C5 1.3843(18)
C5 H5 0.9500
C5 C6 1.3931(16)
C6 H6 0.9500
C7 C8 1.5396(16)
C7 C9 1.5335(16)
C7 C10 1.5367(16)
C8 H8A 0.9800
C8 H8B 0.9800
C8 H8C 0.9800
C9 H9A 0.9800
C9 H9B 0.9800
C9 H9C 0.9800
C10 H10A 0.9800
C10 H10B 0.9800
C10 H10C 0.9800
C11 C12 1.5293(16)
C11 C13 1.5457(16)
C11 C14 1.5272(15)
C12 H12A 0.9800
C12 H12B 0.9800
C12 H12C 0.9800
C13 H13A 0.9800
C13 H13B 0.9800
C13 H13C 0.9800
C14 H14A 0.9800
C14 H14B 0.9800
C14 H14C 0.9800
C15 C16 1.5335(16)
C15 C17 1.5391(15)
C15 C18 1.5368(15)
C16 H16A 0.9800
C16 H16B 0.9800
C16 H16C 0.9800
C17 H17A 0.9800
C17 H17B 0.9800
C17 H17C 0.9800
C18 H18A 0.9800
C18 H18B 0.9800
C18 H18C 0.9800
C19 C20 1.5363(15)
C19 C21 1.5402(14)
C19 C22 1.5381(14)
C20 H20A 0.9800
C20 H20B 0.9800
C20 H20C 0.9800
C21 H21A 0.9800
C21 H21B 0.9800
C21 H21C 0.9800
C22 H22A 0.9800
C22 H22B 0.9800
C22 H22C 0.9800

loop_
_geom_torsion_atom_site_label_1
_geom_torsion_atom_site_label_2
_geom_torsion_atom_site_label_3
_geom_torsion_atom_site_label_4
_geom_torsion
C1 C2 C3 C4 1.21(18)
C2 C1 C6 C5 0.48(16)
C2 C1 B1 P1 71.63(13)
C2 C1 B1 P2 -119.21(10)
C2 C3 C4 C5 -0.64(18)
C3 C4 C5 C6 0.03(18)
C4 C5 C6 C1 0.04(18)
C6 C1 C2 C3 -1.10(16)
C6 C1 B1 P1 -108.98(10)
C6 C1 B1 P2 60.18(12)
C11 P1 C7 C8 -65.41(9)
C11 P1 C7 C9 60.52(10)
C11 P1 C7 C10 -179.77(7)
C15 P2 C19 C20 85.66(8)
C15 P2 C19 C21 -38.36(9)
C15 P2 C19 C22 -154.10(7)
C15 P2 B1 P1 -150.76(6)
C15 P2 B1 C1 39.09(9)
C19 P2 C15 C16 -161.08(8)
C19 P2 C15 C17 -43.86(9)
C19 P2 C15 C18 79.28(9)
C19 P2 B1 P1 3.70(8)
C19 P2 B1 C1 -166.45(7)
B1 P1 C7 C8 -178.23(8)
B1 P1 C7 C9 -52.29(10)
B1 P1 C7 C10 67.41(8)
B1 P2 C15 C16 -4.53(10)
B1 P2 C15 C17 112.69(9)
B1 P2 C15 C18 -124.16(8)
B1 P2 C19 C20 -70.24(9)
B1 P2 C19 C21 165.74(7)
B1 P2 C19 C22 50.00(9)
B1 C1 C2 C3 178.31(10)
B1 C1 C6 C5 -178.96(10)
